data_7720321
loop_
_publ_author_name
'Yang, Linfei'
'Gan, Xiaoyan'
'Zhao, Gang'
'Huang, Qiang'
'Liao, Jianhua'
'Wang, Changsheng'
'Liu, Hanxing'

_publ_section_title
;
 Halide exchange in (ClEA)<sub>2</sub>PbI<sub>4</sub> and its effect on
 the structural and electronic properties of perovskite layers.
;
_journal_issue 10
_journal_name_full 'Dalton transactions (Cambridge, England : 2003)'
_journal_page_first 4259
_journal_page_last 4268
_journal_paper_doi 10.1039/d5dt03099d
_journal_volume 55
_journal_year 2026
_chemical_formula_moiety 'C4 H14 Cl2 I4 N2 Pb1'
_chemical_formula_sum 'C4 H14 Cl2 I4 N2 Pb'
_chemical_formula_weight 875.86
_space_group_IT_number 62
_space_group_name_Hall '-P 2c 2ab'
_space_group_name_H-M_alt 'P b n m'
_symmetry_cell_setting orthorhombic
_symmetry_space_group_name_Hall '-P 2c 2ab'
_symmetry_space_group_name_H-M 'P b n m'
_audit_creation_date 2004-05-11T19:11:21-00:00
_audit_creation_method 'WinGX routine CIF_UPDATE'
_cell_angle_alpha 90
_cell_angle_beta 90
_cell_angle_gamma 90
_cell_formula_units_Z 4
_cell_length_a 6.4703(13)
_cell_length_b 12.8390(7)
_cell_length_c 20.797(4)
_cell_measurement_reflns_used 0
_cell_measurement_temperature 293(2)
_cell_measurement_theta_max 0
_cell_measurement_theta_min 0
_cell_volume 1727.7(5)
_computing_molecular_graphics 'Ortep-3 for Windows (Farrugia, 1997)'
_computing_publication_material 'WinGX publication routines (Farrugia, 1999)'
_computing_structure_refinement 'SHELXL-97 (Sheldrick, 1997)'
_computing_structure_solution 'SHELXS-97 (Sheldrick, 1997)'
_diffrn_ambient_temperature 293(2)
_diffrn_detector_area_resol_mean 9
_diffrn_measured_fraction_theta_full 0.99
_diffrn_measured_fraction_theta_max 0.99
_diffrn_measurement_device '\k-geometry diffractometer'
_diffrn_measurement_device_type area_detector
_diffrn_measurement_method CCD
_diffrn_radiation_monochromator graphite
_diffrn_radiation_probe x-ray
_diffrn_radiation_type MoK\a
_diffrn_radiation_wavelength 0.71073
_diffrn_reflns_av_R_equivalents 0.1007
_diffrn_reflns_limit_h_max 8
_diffrn_reflns_limit_h_min -8
_diffrn_reflns_limit_k_max 17
_diffrn_reflns_limit_k_min -18
_diffrn_reflns_limit_l_max 29
_diffrn_reflns_limit_l_min -29
_diffrn_reflns_number 36218
_diffrn_reflns_theta_full 30.03
_diffrn_reflns_theta_max 30.03
_diffrn_reflns_theta_min 3.17
_exptl_absorpt_coefficient_mu 17.196
_exptl_absorpt_correction_T_max 0.3077
_exptl_absorpt_correction_T_min 0.0433
_exptl_absorpt_correction_type gaussian
_exptl_crystal_colour red
_exptl_crystal_density_diffrn 3.367
_exptl_crystal_density_method 'not measured'
_exptl_crystal_description prism
_exptl_crystal_F_000 1520
_exptl_crystal_size_max 0.28
_exptl_crystal_size_mid 0.24
_exptl_crystal_size_min 0.07
_refine_diff_density_max 1.759
_refine_diff_density_min -2.115
_refine_ls_extinction_coef 0.00106(12)
_refine_ls_extinction_expression Fc^*^=kFc[1+0.001xFc^2^\l^3^/sin(2\q)]^-1/4^
_refine_ls_extinction_method SHELXL
_refine_ls_goodness_of_fit_ref 1.073
_refine_ls_hydrogen_treatment constr
_refine_ls_matrix_type full
_refine_ls_number_parameters 66
_refine_ls_number_reflns 2561
_refine_ls_number_restraints 0
_refine_ls_restrained_S_all 1.073
_refine_ls_R_factor_gt 0.0395
_refine_ls_shift/su_max 0.001
_refine_ls_structure_factor_coef Fsqd
_refine_ls_weighting_details 'calc w=1/[\s^2^(Fo^2^)+(0.0518P)^2^+4.7712P] where P=(Fo^2^+2Fc^2^)/3'
_refine_ls_weighting_scheme calc
_refine_ls_wR_factor_ref 0.0984
_reflns_number_gt 2027
_reflns_number_total 2561
_reflns_threshold_expression >2sigma(I)
_cod_data_source_file d5dt03099d1.cif
_cod_data_source_block 4001296
_cod_depositor_comments 'Adding full bibliography for 7720321.cif.'
_cod_database_code 7720321

loop_
_symmetry_equiv_pos_as_xyz
'x, y, z'
'-x, -y, z+1/2'
'x+1/2, -y+1/2, -z'
'-x+1/2, y+1/2, -z+1/2'
'-x, -y, -z'
'x, y, -z-1/2'
'-x-1/2, y-1/2, z'
'x-1/2, -y-1/2, z-1/2'

loop_
_atom_site_label
_atom_site_type_symbol
_atom_site_fract_x
_atom_site_fract_y
_atom_site_fract_z
_atom_site_U_iso_or_equiv
_atom_site_adp_type
_atom_site_occupancy
_atom_site_calc_flag
_atom_site_refinement_flags
Pb Pb 0.27990(5) 0.54099(2) 0.25 0.02631(12) Uani 1 d S
I1 I 0.30041(7) 0.53397(4) 0.40377(2) 0.03761(15) Uani 1 d .
I2 I 0.77525(9) 0.54523(5) 0.25 0.04061(19) Uani 1 d S
I3 I 0.26481(10) 0.29403(5) 0.25 0.04419(19) Uani 1 d S
Cl Cl 0.6896(3) 0.18184(15) 0.47617(10) 0.0478(4) Uani 1 d .
N N 0.8005(9) 0.4089(5) 0.4225(4) 0.0506(17) Uani 1 d .
H0A H 0.6867 0.4467 0.4166 0.076 Uiso 1 calc R
H0B H 0.911 0.4471 0.4128 0.076 Uiso 1 calc R
H0C H 0.8078 0.3888 0.4634 0.076 Uiso 1 calc R
C2 C 0.7938(14) 0.3165(7) 0.3805(5) 0.059(2) Uani 1 d .
H2A H 0.9258 0.2807 0.3821 0.071 Uiso 1 calc R
H2B H 0.7694 0.338 0.3364 0.071 Uiso 1 calc R
C1 C 0.6229(17) 0.2426(6) 0.4018(5) 0.062(2) Uani 1 d .
H1A H 0.6017 0.1897 0.3692 0.075 Uiso 1 calc R
H1B H 0.4949 0.281 0.4069 0.075 Uiso 1 calc R

loop_
_atom_site_aniso_label
_atom_site_aniso_U_11
_atom_site_aniso_U_22
_atom_site_aniso_U_33
_atom_site_aniso_U_23
_atom_site_aniso_U_13
_atom_site_aniso_U_12
Pb 0.02230(18) 0.02413(18) 0.03251(19) 0 0 0.00056(11)
I1 0.0347(3) 0.0460(3) 0.0322(2) -0.00012(18) 0.00038(17) 0.00341(17)
I2 0.0181(3) 0.0508(4) 0.0529(4) 0 0 -0.0035(2)
I3 0.0550(4) 0.0187(3) 0.0588(5) 0 0 0.0007(2)
Cl 0.0423(9) 0.0501(10) 0.0511(11) 0.0139(9) -0.0001(8) -0.0045(7)
N 0.041(4) 0.046(4) 0.065(5) 0.016(3) -0.008(3) -0.004(3)
C2 0.078(6) 0.050(5) 0.049(5) 0.011(4) 0.011(4) 0.000(4)
C1 0.078(6) 0.049(5) 0.060(5) 0.011(4) -0.012(5) -0.016(4)

loop_
_atom_type_symbol
_atom_type_description
_atom_type_scat_dispersion_real
_atom_type_scat_dispersion_imag
_atom_type_scat_source
C C 0.0033 0.0016 'International Tables Vol C Tables 4.2.6.8 and 6.1.1.4'
H H 0 0 'International Tables Vol C Tables 4.2.6.8 and 6.1.1.4'
N N 0.0061 0.0033 'International Tables Vol C Tables 4.2.6.8 and 6.1.1.4'
Cl Cl 0.1484 0.1585 'International Tables Vol C Tables 4.2.6.8 and 6.1.1.4'
I I -0.4742 1.8119 'International Tables Vol C Tables 4.2.6.8 and 6.1.1.4'
Pb Pb -3.3944 10.1111 'International Tables Vol C Tables 4.2.6.8 and 6.1.1.4'

loop_
_geom_angle_atom_site_label_1
_geom_angle_atom_site_label_2
_geom_angle_atom_site_label_3
_geom_angle
_geom_angle_site_symmetry_1
_geom_angle_site_symmetry_3
I3 Pb I1 88.461(9) . 6_556
I3 Pb I1 88.461(9) . .
I1 Pb I1 174.255(19) 6_556 .
I3 Pb I2 92.736(19) . .
I1 Pb I2 87.652(9) 6_556 .
I1 Pb I2 87.652(9) . .
I3 Pb I3 173.149(11) . 7_665
I1 Pb I3 91.817(9) 6_556 7_665
I1 Pb I3 91.817(9) . 7_665
I2 Pb I3 94.115(19) . 7_665
I3 Pb I2 89.191(18) . 1_455
I1 Pb I2 92.403(9) 6_556 1_455
I1 Pb I2 92.403(9) . 1_455
I2 Pb I2 178.07(3) . 1_455
I3 Pb I2 83.957(18) 7_665 1_455
Pb I2 Pb 178.07(3) . 1_655
Pb I3 Pb 176.68(2) . 7_655
N C2 C1 110.5(7) . .
C2 C1 Cl 110.4(7) . .

loop_
_geom_bond_atom_site_label_1
_geom_bond_atom_site_label_2
_geom_bond_distance
_geom_bond_site_symmetry_2
Pb I3 3.1722(6) .
Pb I1 3.2019(8) 6_556
Pb I1 3.2019(8) .
Pb I2 3.2055(9) .
Pb I3 3.2616(6) 7_665
Pb I2 3.2657(9) 1_455
I2 Pb 3.2657(9) 1_655
I3 Pb 3.2616(6) 7_655
Cl C1 1.785(9) .
N C2 1.474(12) .
C2 C1 1.523(12) .

loop_
_geom_hbond_atom_site_label_D
_geom_hbond_atom_site_label_H
_geom_hbond_atom_site_label_A
_geom_hbond_site_symmetry_A
_geom_hbond_distance_DH
_geom_hbond_distance_HA
_geom_hbond_distance_DA
_geom_hbond_angle_DHA
N H0A I1 . 0.89 2.75 3.633(6) 170.5
N H0B I1 1_655 0.89 2.76 3.632(6) 166.1
N H0C Cl . 0.89 2.78 3.203(7) 110.8
N H0C Cl 3_556 0.89 2.92 3.484(7) 123.2
N H0C I1 5_666 0.89 3.02 3.745(8) 140.1
